data_4070843
loop_
_publ_author_name
'Eguillor, Beatriz'
'Esteruelas, Miguel A.'
'Oliv\'an, Montserrat'
'Puerta, Marta'

_publ_section_title
;
 Abnormal and Normal N-Heterocyclic Carbene Osmium Polyhydride Complexes
 Obtained by Direct Metalation of Imidazolium Salts
;
_journal_issue 3
_journal_name_full Organometallics
_journal_page_first 445
_journal_paper_doi 10.1021/om7010722
_journal_volume 27
_journal_year 2008
_chemical_formula_sum 'C55 H83 B N2 Os P2'
_chemical_formula_weight 1035.18
_chemical_name_systematic
; 
 ? 
;
_space_group_IT_number 4
_symmetry_cell_setting monoclinic
_symmetry_space_group_name_Hall 'P 2yb'
_symmetry_space_group_name_H-M 'P 1 21 1'
_atom_sites_solution_hydrogens geom
_atom_sites_solution_primary direct
_atom_sites_solution_secondary difmap
_audit_creation_method SHELXL-97
_cell_angle_alpha 90.00
_cell_angle_beta 101.286(3)
_cell_angle_gamma 90.00
_cell_formula_units_Z 2
_cell_length_a 13.467(3)
_cell_length_b 13.713(3)
_cell_length_c 14.322(3)
_cell_measurement_reflns_used 12683
_cell_measurement_temperature 100(2)
_cell_measurement_theta_max 26
_cell_measurement_theta_min 2
_cell_volume 2593.7(10)
_computing_cell_refinement 'SAINT+ v. 6.1 (Bruker AXS, 2000)'
_computing_data_collection 'SMART v. 5.625 (Bruker AXS, 2000)'
_computing_data_reduction 'SAINT+ v. 6.1 (Bruker AXS, 2000)'
_computing_molecular_graphics 'XP, SHELXTL v. 6.1 (Bruker, 2000)'
_computing_publication_material 'XCIF, SHELXTL v. 6.1 (Bruker, 2000)'
_computing_structure_refinement 'SHELXL-97 (Sheldrick, 1997)'
_computing_structure_solution 'SHELXS-97 (Sheldrick, 1990)'
_diffrn_ambient_temperature 100(2)
_diffrn_detector_area_resol_mean 8.26
_diffrn_measured_fraction_theta_full 1.000
_diffrn_measured_fraction_theta_max 0.933
_diffrn_measurement_device_type 'Bruker SMART APEX CCD system'
_diffrn_measurement_method '\w rotations with narrow frames'
_diffrn_radiation_monochromator graphite
_diffrn_radiation_source 'fine-focus sealed tube'
_diffrn_radiation_type MoK\a
_diffrn_radiation_wavelength 0.71073
_diffrn_reflns_av_R_equivalents 0.0377
_diffrn_reflns_av_sigmaI/netI 0.0609
_diffrn_reflns_limit_h_max 18
_diffrn_reflns_limit_h_min -18
_diffrn_reflns_limit_k_max 18
_diffrn_reflns_limit_k_min -17
_diffrn_reflns_limit_l_max 19
_diffrn_reflns_limit_l_min -18
_diffrn_reflns_number 32985
_diffrn_reflns_theta_full 27.50
_diffrn_reflns_theta_max 29.09
_diffrn_reflns_theta_min 1.54
_diffrn_standards_decay_% 'no decay'
_exptl_absorpt_coefficient_mu 2.556
_exptl_absorpt_correction_T_max 0.705
_exptl_absorpt_correction_T_min 0.586
_exptl_absorpt_correction_type multi-scan
_exptl_absorpt_process_details
;
Absorption correction performed with SADABS program. This is based on the
method of Blessing: Blessing, R. H., Acta Crystallogr., Sect. A 1995, 51, 33.

SADABS: Area-Detector Absorption Correction. Bruker-AXS 
within SAINT+ package, v. 6.1 (2000).
;
_exptl_crystal_colour colorless
_exptl_crystal_density_diffrn 1.325
_exptl_crystal_density_method 'not measured'
_exptl_crystal_description 'irregular block'
_exptl_crystal_F_000 1076
_exptl_crystal_size_max 0.20
_exptl_crystal_size_mid 0.20
_exptl_crystal_size_min 0.16
_refine_diff_density_max 1.411
_refine_diff_density_min -0.563
_refine_diff_density_rms 0.082
_refine_ls_abs_structure_details 'Flack H D (1983), Acta Cryst. A39, 876-881'
_refine_ls_abs_structure_Flack 0.000(4)
_refine_ls_extinction_method none
_refine_ls_goodness_of_fit_ref 0.931
_refine_ls_hydrogen_treatment mixed
_refine_ls_matrix_type full
_refine_ls_number_parameters 593
_refine_ls_number_reflns 12561
_refine_ls_number_restraints 6
_refine_ls_restrained_S_all 0.932
_refine_ls_R_factor_all 0.0337
_refine_ls_R_factor_gt 0.0296
_refine_ls_shift/su_max 3.360
_refine_ls_shift/su_mean 0.008
_refine_ls_structure_factor_coef Fsqd
_refine_ls_weighting_details 'calc w=1/[\s^2^(Fo^2^)+(0.0213P)^2^+0.0000P] where P=(Fo^2^+2Fc^2^)/3'
_refine_ls_weighting_scheme calc
_refine_ls_wR_factor_gt 0.0564
_refine_ls_wR_factor_ref 0.0573
_reflns_number_gt 11389
_reflns_number_total 12561
_reflns_threshold_expression >2sigma(I)
_cod_data_source_file om7010722-file002.cif
_cod_data_source_block mae241as
_cod_original_cell_volume 2593.8(9)
_cod_original_sg_symbol_H-M P2(1)
_cod_database_code 4070843

loop_
_symmetry_equiv_pos_as_xyz
'x, y, z'
'-x, y+1/2, -z'

loop_
_atom_site_label
_atom_site_type_symbol
_atom_site_fract_x
_atom_site_fract_y
_atom_site_fract_z
_atom_site_U_iso_or_equiv
_atom_site_adp_type
_atom_site_occupancy
_atom_site_symmetry_multiplicity
_atom_site_calc_flag
_atom_site_refinement_flags
Os Os 0.206057(8) 0.250130(11) 0.132895(8) 0.01477(3) Uani 1 1 d D
H01 H 0.3087(14) 0.269(3) 0.2067(18) 0.025(11) Uiso 1 1 d D
H02 H 0.274(2) 0.172(2) 0.096(3) 0.023(11) Uiso 1 1 d D
H03 H 0.195(4) 0.191(3) 0.0375(19) 0.062(16) Uiso 1 1 d D
H04 H 0.0912(10) 0.223(3) 0.122(3) 0.040(13) Uiso 1 1 d D
H05 H 0.132(3) 0.315(3) 0.058(2) 0.044(14) Uiso 1 1 d D
P1 P 0.30799(7) 0.36135(7) 0.06653(7) 0.0153(2) Uani 1 1 d .
P2 P 0.18591(8) 0.11042(8) 0.22493(8) 0.0172(2) Uani 1 1 d .
C1 C 0.2929(3) 0.4934(3) 0.0893(3) 0.0193(8) Uani 1 1 d .
H1 H 0.3218 0.5029 0.1585 0.023 Uiso 1 1 calc R
C2 C 0.3528(3) 0.5619(3) 0.0369(3) 0.0230(9) Uani 1 1 d .
H2A H 0.3198 0.5656 -0.0304 0.034 Uiso 1 1 calc R
H2B H 0.4219 0.5371 0.0421 0.034 Uiso 1 1 calc R
H2C H 0.3550 0.6271 0.0653 0.034 Uiso 1 1 calc R
C3 C 0.1832(3) 0.5290(3) 0.0754(3) 0.0281(10) Uani 1 1 d .
H3A H 0.1820 0.5949 0.1018 0.042 Uiso 1 1 calc R
H3B H 0.1443 0.4848 0.1083 0.042 Uiso 1 1 calc R
H3C H 0.1533 0.5302 0.0073 0.042 Uiso 1 1 calc R
C4 C 0.2929(3) 0.3429(3) -0.0639(2) 0.0167(8) Uani 1 1 d .
H4 H 0.2914 0.2705 -0.0729 0.020 Uiso 1 1 calc R
C5 C 0.1898(3) 0.3794(3) -0.1204(3) 0.0255(9) Uani 1 1 d .
H5A H 0.1908 0.4507 -0.1244 0.038 Uiso 1 1 calc R
H5B H 0.1357 0.3590 -0.0879 0.038 Uiso 1 1 calc R
H5C H 0.1778 0.3517 -0.1847 0.038 Uiso 1 1 calc R
C6 C 0.3773(3) 0.3790(3) -0.1124(3) 0.0246(9) Uani 1 1 d .
H6A H 0.3662 0.3541 -0.1778 0.037 Uiso 1 1 calc R
H6B H 0.4428 0.3556 -0.0771 0.037 Uiso 1 1 calc R
H6C H 0.3773 0.4504 -0.1136 0.037 Uiso 1 1 calc R
C7 C 0.4459(3) 0.3427(3) 0.1098(3) 0.0176(8) Uani 1 1 d .
H7 H 0.4820 0.3906 0.0756 0.021 Uiso 1 1 calc R
C8 C 0.4792(2) 0.2419(4) 0.0860(2) 0.0222(8) Uani 1 1 d .
H8A H 0.5521 0.2347 0.1100 0.033 Uiso 1 1 calc R
H8B H 0.4644 0.2329 0.0168 0.033 Uiso 1 1 calc R
H8C H 0.4425 0.1928 0.1157 0.033 Uiso 1 1 calc R
C9 C 0.4792(3) 0.3625(3) 0.2166(3) 0.0218(9) Uani 1 1 d .
H9A H 0.4509 0.3123 0.2526 0.033 Uiso 1 1 calc R
H9B H 0.4547 0.4267 0.2316 0.033 Uiso 1 1 calc R
H9C H 0.5533 0.3609 0.2339 0.033 Uiso 1 1 calc R
C10 C 0.1727(3) -0.0029(3) 0.1529(3) 0.0212(8) Uani 1 1 d .
H10 H 0.2378 -0.0075 0.1294 0.025 Uiso 1 1 calc R
C11 C 0.0914(3) -0.0016(3) 0.0625(3) 0.0305(10) Uani 1 1 d .
H11A H 0.1071 -0.0509 0.0181 0.046 Uiso 1 1 calc R
H11B H 0.0893 0.0629 0.0329 0.046 Uiso 1 1 calc R
H11C H 0.0254 -0.0161 0.0785 0.046 Uiso 1 1 calc R
C12 C 0.1673(4) -0.0986(3) 0.2066(3) 0.0348(11) Uani 1 1 d .
H12A H 0.1004 -0.1046 0.2234 0.052 Uiso 1 1 calc R
H12B H 0.2197 -0.0989 0.2647 0.052 Uiso 1 1 calc R
H12C H 0.1782 -0.1535 0.1659 0.052 Uiso 1 1 calc R
C13 C 0.0784(3) 0.1189(3) 0.2879(3) 0.0235(10) Uani 1 1 d .
H13 H 0.0811 0.1865 0.3144 0.028 Uiso 1 1 calc R
C14 C -0.0240(3) 0.1106(4) 0.2213(3) 0.0356(12) Uani 1 1 d .
H14A H -0.0389 0.0419 0.2059 0.053 Uiso 1 1 calc R
H14B H -0.0227 0.1469 0.1626 0.053 Uiso 1 1 calc R
H14C H -0.0766 0.1377 0.2524 0.053 Uiso 1 1 calc R
C15 C 0.0813(4) 0.0510(3) 0.3730(3) 0.0379(12) Uani 1 1 d .
H15A H 0.0291 0.0707 0.4082 0.057 Uiso 1 1 calc R
H15B H 0.1481 0.0549 0.4150 0.057 Uiso 1 1 calc R
H15C H 0.0687 -0.0161 0.3504 0.057 Uiso 1 1 calc R
C16 C 0.2948(3) 0.0789(3) 0.3209(3) 0.0228(9) Uani 1 1 d .
H16 H 0.2748 0.0199 0.3539 0.027 Uiso 1 1 calc R
C17 C 0.3196(3) 0.1588(3) 0.3959(3) 0.0308(10) Uani 1 1 d .
H17A H 0.3648 0.1326 0.4524 0.046 Uiso 1 1 calc R
H17B H 0.2570 0.1820 0.4135 0.046 Uiso 1 1 calc R
H17C H 0.3531 0.2131 0.3701 0.046 Uiso 1 1 calc R
C18 C 0.3893(3) 0.0519(3) 0.2839(3) 0.0300(10) Uani 1 1 d .
H18A H 0.4085 0.1063 0.2467 0.045 Uiso 1 1 calc R
H18B H 0.3758 -0.0061 0.2434 0.045 Uiso 1 1 calc R
H18C H 0.4446 0.0382 0.3377 0.045 Uiso 1 1 calc R
C19 C 0.1718(3) 0.3471(3) 0.2375(3) 0.0170(9) Uani 1 1 d .
C20 C 0.2319(3) 0.3834(3) 0.3178(3) 0.0182(8) Uani 1 1 d .
H20 H 0.297(3) 0.377(3) 0.332(3) 0.030 Uiso 1 1 d .
C21 C 0.0834(3) 0.4483(3) 0.3168(3) 0.0190(9) Uani 1 1 d .
H21 H 0.040(3) 0.486(3) 0.333(3) 0.030 Uiso 1 1 d .
C22 C -0.0179(3) 0.3800(3) 0.1712(3) 0.0256(10) Uani 1 1 d .
H22A H -0.0479 0.3165 0.1805 0.038 Uiso 1 1 calc R
H22B H -0.0044 0.3837 0.1065 0.038 Uiso 1 1 calc R
H22C H -0.0651 0.4320 0.1803 0.038 Uiso 1 1 calc R
C23 C 0.2136(3) 0.4907(3) 0.4574(3) 0.0170(8) Uani 1 1 d .
C24 C 0.1721(3) 0.4621(3) 0.5344(3) 0.0181(8) Uani 1 1 d .
C25 C 0.0930(3) 0.3844(3) 0.5279(3) 0.0234(9) Uani 1 1 d .
H25A H 0.0264 0.4121 0.5012 0.035 Uiso 1 1 calc R
H25B H 0.0926 0.3585 0.5916 0.035 Uiso 1 1 calc R
H25C H 0.1081 0.3316 0.4867 0.035 Uiso 1 1 calc R
C26 C 0.2092(3) 0.5079(3) 0.6211(3) 0.0222(9) Uani 1 1 d .
H26 H 0.1826 0.4898 0.6753 0.027 Uiso 1 1 calc R
C27 C 0.2833(3) 0.5788(3) 0.6310(3) 0.0229(9) Uani 1 1 d .
C28 C 0.3222(3) 0.6282(3) 0.7256(3) 0.0325(10) Uani 1 1 d .
H28A H 0.2765 0.6140 0.7694 0.049 Uiso 1 1 calc R
H28B H 0.3252 0.6988 0.7161 0.049 Uiso 1 1 calc R
H28C H 0.3901 0.6037 0.7527 0.049 Uiso 1 1 calc R
C29 C 0.3240(3) 0.6027(3) 0.5519(3) 0.0226(9) Uani 1 1 d .
H29 H 0.3765 0.6499 0.5584 0.027 Uiso 1 1 calc R
C30 C 0.2904(3) 0.5600(3) 0.4641(3) 0.0212(8) Uani 1 1 d .
C31 C 0.3343(3) 0.5898(3) 0.3799(3) 0.0276(9) Uani 1 1 d .
H31A H 0.3763 0.6480 0.3960 0.041 Uiso 1 1 calc R
H31B H 0.2793 0.6042 0.3260 0.041 Uiso 1 1 calc R
H31C H 0.3758 0.5366 0.3628 0.041 Uiso 1 1 calc R
C32 C 0.2958(3) -0.0011(3) 0.8262(3) 0.0173(8) Uani 1 1 d .
C33 C 0.2707(3) -0.0993(3) 0.8339(3) 0.0199(8) Uani 1 1 d .
H33 H 0.2408 -0.1333 0.7776 0.024 Uiso 1 1 calc R
C34 C 0.2872(3) -0.1497(3) 0.9197(3) 0.0226(9) Uani 1 1 d .
H34 H 0.2673 -0.2161 0.9212 0.027 Uiso 1 1 calc R
C35 C 0.3321(3) -0.1037(3) 1.0020(3) 0.0248(10) Uani 1 1 d .
H35 H 0.3442 -0.1377 1.0610 0.030 Uiso 1 1 calc R
C36 C 0.3594(3) -0.0073(3) 0.9980(3) 0.0233(9) Uani 1 1 d .
H36 H 0.3920 0.0251 1.0543 0.028 Uiso 1 1 calc R
C37 C 0.3397(3) 0.0428(3) 0.9127(3) 0.0214(9) Uani 1 1 d .
H37 H 0.3567 0.1100 0.9127 0.026 Uiso 1 1 calc R
C38 C 0.2761(3) -0.0156(3) 0.6354(3) 0.0173(8) Uani 1 1 d .
C39 C 0.1995(3) -0.0826(3) 0.6000(3) 0.0246(9) Uani 1 1 d .
H39 H 0.1400 -0.0830 0.6264 0.030 Uiso 1 1 calc R
C40 C 0.2067(3) -0.1487(3) 0.5278(3) 0.0315(10) Uani 1 1 d .
H40 H 0.1527 -0.1926 0.5057 0.038 Uiso 1 1 calc R
C41 C 0.2915(3) -0.1502(3) 0.4890(3) 0.0311(10) Uani 1 1 d .
H41 H 0.2971 -0.1953 0.4399 0.037 Uiso 1 1 calc R
C42 C 0.3691(3) -0.0856(3) 0.5219(3) 0.0255(9) Uani 1 1 d .
H42 H 0.4282 -0.0858 0.4949 0.031 Uiso 1 1 calc R
C43 C 0.3611(3) -0.0204(3) 0.5939(3) 0.0219(9) Uani 1 1 d .
H43 H 0.4159 0.0227 0.6158 0.026 Uiso 1 1 calc R
C44 C 0.1532(3) 0.1036(3) 0.7135(3) 0.0187(8) Uani 1 1 d .
C45 C 0.1105(3) 0.1309(3) 0.7915(3) 0.0226(9) Uani 1 1 d .
H45 H 0.1480 0.1192 0.8539 0.027 Uiso 1 1 calc R
C46 C 0.0162(3) 0.1739(3) 0.7815(3) 0.0293(10) Uani 1 1 d .
H46 H -0.0095 0.1915 0.8364 0.035 Uiso 1 1 calc R
C47 C -0.0415(3) 0.1916(3) 0.6912(3) 0.0301(10) Uani 1 1 d .
H47 H -0.1064 0.2211 0.6839 0.036 Uiso 1 1 calc R
C48 C -0.0026(3) 0.1653(3) 0.6127(3) 0.0242(9) Uani 1 1 d .
H48 H -0.0407 0.1766 0.5505 0.029 Uiso 1 1 calc R
C49 C 0.0917(3) 0.1226(3) 0.6248(3) 0.0205(8) Uani 1 1 d .
H49 H 0.1165 0.1049 0.5694 0.025 Uiso 1 1 calc R
C50 C 0.3477(3) 0.1498(3) 0.7185(3) 0.0165(8) Uani 1 1 d .
C51 C 0.4494(3) 0.1476(3) 0.7631(3) 0.0204(8) Uani 1 1 d .
H51 H 0.4725 0.0956 0.8057 0.024 Uiso 1 1 calc R
C52 C 0.5183(3) 0.2182(3) 0.7479(3) 0.0231(9) Uani 1 1 d .
H52 H 0.5866 0.2142 0.7811 0.028 Uiso 1 1 calc R
C53 C 0.4895(3) 0.2936(3) 0.6859(3) 0.0249(9) Uani 1 1 d .
H53 H 0.5372 0.3412 0.6751 0.030 Uiso 1 1 calc R
C54 C 0.3897(3) 0.2992(3) 0.6394(3) 0.0244(9) Uani 1 1 d .
H54 H 0.3682 0.3503 0.5953 0.029 Uiso 1 1 calc R
C55 C 0.3205(3) 0.2293(3) 0.6577(3) 0.0221(11) Uani 1 1 d .
H55 H 0.2516 0.2361 0.6272 0.027 Uiso 1 1 calc R
N1 N 0.0771(2) 0.3916(2) 0.2403(2) 0.0175(7) Uani 1 1 d .
N2 N 0.1775(2) 0.4449(2) 0.3657(2) 0.0181(7) Uani 1 1 d .
B B 0.2685(3) 0.0593(3) 0.7245(3) 0.0174(9) Uani 1 1 d .

loop_
_atom_site_aniso_label
_atom_site_aniso_U_11
_atom_site_aniso_U_22
_atom_site_aniso_U_33
_atom_site_aniso_U_23
_atom_site_aniso_U_13
_atom_site_aniso_U_12
Os 0.01372(5) 0.01662(6) 0.01387(6) -0.00013(11) 0.00244(4) -0.00107(10)
P1 0.0145(5) 0.0163(5) 0.0150(5) 0.0002(4) 0.0029(4) 0.0004(4)
P2 0.0197(5) 0.0177(6) 0.0147(5) -0.0012(5) 0.0042(4) -0.0040(5)
C1 0.025(2) 0.0137(19) 0.017(2) -0.0033(16) -0.0005(16) 0.0040(16)
C2 0.023(2) 0.019(2) 0.026(3) -0.0007(19) 0.0020(18) 0.0010(18)
C3 0.026(2) 0.023(2) 0.038(3) 0.001(2) 0.013(2) 0.0052(18)
C4 0.0205(19) 0.016(2) 0.0123(19) -0.0018(15) 0.0011(15) -0.0003(15)
C5 0.028(2) 0.028(2) 0.020(2) 0.0049(18) 0.0022(17) -0.0002(18)
C6 0.028(2) 0.031(2) 0.017(2) -0.0003(18) 0.0085(17) -0.0009(18)
C7 0.0126(17) 0.018(2) 0.022(2) 0.0031(16) 0.0031(15) -0.0004(15)
C8 0.0156(15) 0.024(2) 0.0261(17) -0.004(3) 0.0030(12) 0.006(2)
C9 0.0183(19) 0.024(2) 0.021(2) 0.0003(17) 0.0000(16) -0.0019(16)
C10 0.027(2) 0.018(2) 0.019(2) -0.0037(17) 0.0073(17) -0.0065(17)
C11 0.035(2) 0.030(3) 0.023(2) -0.0101(19) -0.0027(19) -0.010(2)
C12 0.055(3) 0.019(2) 0.030(3) -0.0037(19) 0.007(2) -0.009(2)
C13 0.025(2) 0.024(2) 0.024(2) 0.001(2) 0.012(2) -0.0036(18)
C14 0.028(3) 0.036(3) 0.046(3) 0.004(3) 0.016(2) -0.002(2)
C15 0.052(3) 0.039(3) 0.029(3) 0.001(2) 0.023(2) -0.006(2)
C16 0.030(2) 0.020(2) 0.017(2) 0.0046(17) 0.0005(17) -0.0018(18)
C17 0.043(3) 0.024(2) 0.021(2) 0.0043(19) -0.0053(19) -0.002(2)
C18 0.028(2) 0.027(2) 0.032(3) 0.0064(19) -0.0014(19) -0.0006(19)
C19 0.016(2) 0.016(2) 0.019(2) 0.0060(18) 0.0030(16) 0.0010(17)
C20 0.0155(19) 0.018(2) 0.021(2) -0.0008(16) 0.0041(16) 0.0011(16)
C21 0.016(2) 0.020(2) 0.023(2) 0.0019(19) 0.0068(17) 0.0038(16)
C22 0.0139(19) 0.034(3) 0.026(2) -0.003(2) -0.0016(18) 0.0055(17)
C23 0.0199(19) 0.0135(19) 0.0172(19) -0.0020(15) 0.0023(15) 0.0033(15)
C24 0.0184(19) 0.0137(19) 0.022(2) 0.0014(16) 0.0027(16) 0.0056(15)
C25 0.027(2) 0.021(2) 0.023(2) 0.0037(17) 0.0090(17) -0.0014(17)
C26 0.028(2) 0.022(2) 0.018(2) 0.0010(17) 0.0059(17) 0.0066(19)
C27 0.027(2) 0.019(2) 0.022(2) -0.0016(18) 0.0020(17) 0.0043(18)
C28 0.035(2) 0.034(3) 0.027(2) -0.010(2) 0.0032(19) -0.005(2)
C29 0.019(2) 0.019(2) 0.030(2) -0.0053(19) 0.0051(18) -0.0025(17)
C30 0.022(2) 0.018(2) 0.025(2) 0.0016(17) 0.0064(17) 0.0025(16)
C31 0.029(2) 0.025(2) 0.031(2) -0.0014(19) 0.0113(18) -0.0070(18)
C32 0.0114(17) 0.019(2) 0.022(2) 0.0000(16) 0.0051(15) 0.0034(15)
C33 0.0145(18) 0.022(2) 0.023(2) -0.0013(17) 0.0028(15) 0.0026(15)
C34 0.0176(19) 0.020(2) 0.032(2) 0.0030(18) 0.0094(17) 0.0002(16)
C35 0.023(2) 0.031(3) 0.023(2) 0.0068(19) 0.0108(18) 0.0061(19)
C36 0.021(2) 0.031(2) 0.018(2) -0.0031(19) 0.0046(16) 0.0042(18)
C37 0.021(2) 0.021(2) 0.023(2) -0.0015(17) 0.0071(17) 0.0051(16)
C38 0.021(2) 0.017(2) 0.0119(19) 0.0024(16) -0.0022(16) 0.0029(17)
C39 0.023(2) 0.022(2) 0.026(2) -0.0001(18) -0.0007(17) 0.0034(17)
C40 0.037(3) 0.021(2) 0.031(3) -0.0058(19) -0.007(2) -0.0019(19)
C41 0.049(3) 0.021(2) 0.021(2) -0.0020(19) 0.002(2) 0.011(2)
C42 0.037(3) 0.022(2) 0.018(2) 0.0027(18) 0.0076(19) 0.0095(19)
C43 0.024(2) 0.022(2) 0.018(2) 0.0033(17) 0.0016(16) 0.0041(16)
C44 0.0182(19) 0.0109(19) 0.028(2) -0.0032(16) 0.0061(16) -0.0032(15)
C45 0.024(2) 0.019(2) 0.026(2) -0.0030(17) 0.0051(17) -0.0023(16)
C46 0.026(2) 0.026(2) 0.039(3) -0.008(2) 0.013(2) 0.0004(18)
C47 0.019(2) 0.020(2) 0.050(3) -0.001(2) 0.004(2) 0.0015(17)
C48 0.019(2) 0.017(2) 0.035(2) 0.0052(18) -0.0003(18) -0.0013(16)
C49 0.024(2) 0.0115(19) 0.026(2) 0.0005(16) 0.0059(17) -0.0013(15)
C50 0.0183(19) 0.017(2) 0.0157(19) -0.0033(15) 0.0058(15) -0.0006(15)
C51 0.023(2) 0.019(2) 0.019(2) -0.0006(16) 0.0046(16) 0.0011(16)
C52 0.0176(19) 0.029(2) 0.024(2) -0.0041(17) 0.0058(16) -0.0026(15)
C53 0.027(2) 0.025(2) 0.026(2) -0.0053(18) 0.0149(18) -0.0048(17)
C54 0.032(2) 0.019(2) 0.024(2) -0.0004(17) 0.0090(18) -0.0001(18)
C55 0.0191(17) 0.025(3) 0.0214(19) -0.0059(17) 0.0020(14) -0.0022(16)
N1 0.0172(16) 0.0196(18) 0.0150(18) -0.0005(15) 0.0015(14) 0.0012(13)
N2 0.0198(16) 0.0171(17) 0.0182(17) 0.0005(13) 0.0054(13) 0.0010(13)
B 0.017(2) 0.018(2) 0.017(2) -0.0019(18) 0.0019(17) -0.0005(17)

loop_
_atom_type_symbol
_atom_type_description
_atom_type_scat_dispersion_real
_atom_type_scat_dispersion_imag
_atom_type_scat_source
C C 0.0033 0.0016 'International Tables Vol C Tables 4.2.6.8 and 6.1.1.4'
H H 0.0000 0.0000 'International Tables Vol C Tables 4.2.6.8 and 6.1.1.4'
B B 0.0013 0.0007 'International Tables Vol C Tables 4.2.6.8 and 6.1.1.4'
N N 0.0061 0.0033 'International Tables Vol C Tables 4.2.6.8 and 6.1.1.4'
P P 0.1023 0.0942 'International Tables Vol C Tables 4.2.6.8 and 6.1.1.4'
Os Os -1.2165 7.6030 'International Tables Vol C Tables 4.2.6.8 and 6.1.1.4'

loop_
_geom_angle_atom_site_label_1
_geom_angle_atom_site_label_2
_geom_angle_atom_site_label_3
_geom_angle
C19 Os P2 92.83(12)
C19 Os P1 95.92(11)
P2 Os P1 151.72(4)
C19 Os H01 73.1(13)
P2 Os H01 86.6(14)
P1 Os H01 70.4(13)
C19 Os H02 153.0(14)
P2 Os H02 77.0(14)
P1 Os H02 83.1(14)
H01 Os H02 81.2(19)
C19 Os H03 160.1(19)
P2 Os H03 93.8(18)
P1 Os H03 86.9(18)
H01 Os H03 126(2)
H02 Os H03 47(2)
C19 Os H04 82.7(14)
P2 Os H04 69.0(14)
P1 Os H04 138.7(14)
H01 Os H04 144.8(18)
H02 Os H04 115.6(19)
H03 Os H04 82(2)
C19 Os H05 86.0(16)
P2 Os H05 134.7(16)
P1 Os H05 72.9(16)
H01 Os H05 135(2)
H02 Os H05 119(2)
H03 Os H05 76(2)
H04 Os H05 66(2)
C4 P1 C1 108.37(17)
C4 P1 C7 102.85(16)
C1 P1 C7 102.28(17)
C4 P1 Os 110.93(12)
C1 P1 Os 117.69(13)
C7 P1 Os 113.41(12)
C13 P2 C10 108.93(19)
C13 P2 C16 103.5(2)
C10 P2 C16 101.09(19)
C13 P2 Os 113.90(15)
C10 P2 Os 112.15(13)
C16 P2 Os 116.14(14)
C2 C1 C3 109.1(3)
C2 C1 P1 115.3(3)
C3 C1 P1 115.1(3)
C2 C1 H1 105.4
C3 C1 H1 105.4
P1 C1 H1 105.4
C1 C2 H2A 109.5
C1 C2 H2B 109.5
H2A C2 H2B 109.5
C1 C2 H2C 109.5
H2A C2 H2C 109.5
H2B C2 H2C 109.5
C1 C3 H3A 109.5
C1 C3 H3B 109.5
H3A C3 H3B 109.5
C1 C3 H3C 109.5
H3A C3 H3C 109.5
H3B C3 H3C 109.5
C6 C4 C5 109.2(3)
C6 C4 P1 118.0(3)
C5 C4 P1 113.1(3)
C6 C4 H4 105.1
C5 C4 H4 105.1
P1 C4 H4 105.1
C4 C5 H5A 109.5
C4 C5 H5B 109.5
H5A C5 H5B 109.5
C4 C5 H5C 109.5
H5A C5 H5C 109.5
H5B C5 H5C 109.5
C4 C6 H6A 109.5
C4 C6 H6B 109.5
H6A C6 H6B 109.5
C4 C6 H6C 109.5
H6A C6 H6C 109.5
H6B C6 H6C 109.5
C8 C7 C9 110.2(3)
C8 C7 P1 111.8(3)
C9 C7 P1 112.7(2)
C8 C7 H7 107.2
C9 C7 H7 107.3
P1 C7 H7 107.3
C7 C8 H8A 109.5
C7 C8 H8B 109.5
H8A C8 H8B 109.5
C7 C8 H8C 109.5
H8A C8 H8C 109.5
H8B C8 H8C 109.5
C7 C9 H9A 109.5
C7 C9 H9B 109.5
H9A C9 H9B 109.5
C7 C9 H9C 109.5
H9A C9 H9C 109.5
H9B C9 H9C 109.5
C11 C10 C12 109.8(3)
C11 C10 P2 115.9(3)
C12 C10 P2 116.6(3)
C11 C10 H10 104.2
C12 C10 H10 104.2
P2 C10 H10 104.2
C10 C11 H11A 109.5
C10 C11 H11B 109.5
H11A C11 H11B 109.5
C10 C11 H11C 109.5
H11A C11 H11C 109.5
H11B C11 H11C 109.5
C10 C12 H12A 109.5
C10 C12 H12B 109.5
H12A C12 H12B 109.5
C10 C12 H12C 109.5
H12A C12 H12C 109.5
H12B C12 H12C 109.5
C14 C13 C15 109.5(4)
C14 C13 P2 112.9(3)
C15 C13 P2 116.7(3)
C14 C13 H13 105.6
C15 C13 H13 105.6
P2 C13 H13 105.6
C13 C14 H14A 109.5
C13 C14 H14B 109.5
H14A C14 H14B 109.5
C13 C14 H14C 109.5
H14A C14 H14C 109.5
H14B C14 H14C 109.5
C13 C15 H15A 109.5
C13 C15 H15B 109.5
H15A C15 H15B 109.5
C13 C15 H15C 109.5
H15A C15 H15C 109.5
H15B C15 H15C 109.5
C18 C16 C17 109.8(4)
C18 C16 P2 113.2(3)
C17 C16 P2 112.8(3)
C18 C16 H16 106.9
C17 C16 H16 106.9
P2 C16 H16 106.9
C16 C17 H17A 109.5
C16 C17 H17B 109.5
H17A C17 H17B 109.5
C16 C17 H17C 109.5
H17A C17 H17C 109.5
H17B C17 H17C 109.5
C16 C18 H18A 109.5
C16 C18 H18B 109.5
H18A C18 H18B 109.5
C16 C18 H18C 109.5
H18A C18 H18C 109.5
H18B C18 H18C 109.5
C20 C19 N1 101.9(3)
C20 C19 Os 130.5(3)
N1 C19 Os 127.6(3)
C19 C20 N2 110.8(3)
C19 C20 H20 125(3)
N2 C20 H20 123(3)
N2 C21 N1 108.3(3)
N2 C21 H21 121(3)
N1 C21 H21 130(3)
N1 C22 H22A 109.5
N1 C22 H22B 109.5
H22A C22 H22B 109.5
N1 C22 H22C 109.5
H22A C22 H22C 109.5
H22B C22 H22C 109.5
C24 C23 C30 123.1(4)
C24 C23 N2 118.7(3)
C30 C23 N2 118.1(3)
C23 C24 C26 116.8(4)
C23 C24 C25 123.1(3)
C26 C24 C25 120.2(4)
C24 C25 H25A 109.5
C24 C25 H25B 109.5
H25A C25 H25B 109.5
C24 C25 H25C 109.5
H25A C25 H25C 109.5
H25B C25 H25C 109.5
C27 C26 C24 122.3(4)
C27 C26 H26 118.8
C24 C26 H26 118.8
C26 C27 C29 118.3(4)
C26 C27 C28 121.6(4)
C29 C27 C28 120.1(4)
C27 C28 H28A 109.5
C27 C28 H28B 109.5
H28A C28 H28B 109.5
C27 C28 H28C 109.5
H28A C28 H28C 109.5
H28B C28 H28C 109.5
C30 C29 C27 122.1(4)
C30 C29 H29 119.0
C27 C29 H29 119.0
C29 C30 C23 117.3(4)
C29 C30 C31 120.4(4)
C23 C30 C31 122.2(4)
C30 C31 H31A 109.5
C30 C31 H31B 109.5
H31A C31 H31B 109.5
C30 C31 H31C 109.5
H31A C31 H31C 109.5
H31B C31 H31C 109.5
C33 C32 C37 114.2(4)
C33 C32 B 122.4(3)
C37 C32 B 123.2(3)
C34 C33 C32 123.4(4)
C34 C33 H33 118.3
C32 C33 H33 118.3
C35 C34 C33 120.0(4)
C35 C34 H34 120.0
C33 C34 H34 120.0
C34 C35 C36 118.8(4)
C34 C35 H35 120.6
C36 C35 H35 120.6
C35 C36 C37 120.6(4)
C35 C36 H36 119.7
C37 C36 H36 119.7
C36 C37 C32 122.9(4)
C36 C37 H37 118.5
C32 C37 H37 118.5
C43 C38 C39 115.0(4)
C43 C38 B 122.6(3)
C39 C38 B 122.3(4)
C40 C39 C38 122.9(4)
C40 C39 H39 118.6
C38 C39 H39 118.6
C41 C40 C39 119.9(4)
C41 C40 H40 120.0
C39 C40 H40 120.0
C40 C41 C42 119.2(4)
C40 C41 H41 120.4
C42 C41 H41 120.4
C41 C42 C43 120.3(4)
C41 C42 H42 119.8
C43 C42 H42 119.8
C42 C43 C38 122.6(4)
C42 C43 H43 118.7
C38 C43 H43 118.7
C49 C44 C45 114.3(3)
C49 C44 B 122.4(3)
C45 C44 B 123.2(3)
C46 C45 C44 122.8(4)
C46 C45 H45 118.6
C44 C45 H45 118.6
C45 C46 C47 120.3(4)
C45 C46 H46 119.8
C47 C46 H46 119.8
C48 C47 C46 118.7(4)
C48 C47 H47 120.7
C46 C47 H47 120.7
C47 C48 C49 119.8(4)
C47 C48 H48 120.1
C49 C48 H48 120.1
C48 C49 C44 124.1(4)
C48 C49 H49 118.0
C44 C49 H49 118.0
C51 C50 C55 114.6(3)
C51 C50 B 123.2(3)
C55 C50 B 121.7(3)
C52 C51 C50 122.7(4)
C52 C51 H51 118.6
C50 C51 H51 118.6
C53 C52 C51 121.0(4)
C53 C52 H52 119.5
C51 C52 H52 119.5
C52 C53 C54 118.7(4)
C52 C53 H53 120.6
C54 C53 H53 120.6
C53 C54 C55 119.6(4)
C53 C54 H54 120.2
C55 C54 H54 120.2
C54 C55 C50 123.3(3)
C54 C55 H55 118.4
C50 C55 H55 118.4
C21 N1 C19 111.1(3)
C21 N1 C22 121.7(3)
C19 N1 C22 127.1(3)
C21 N2 C20 107.8(3)
C21 N2 C23 125.5(3)
C20 N2 C23 126.5(3)
C44 B C50 109.0(3)
C44 B C32 108.3(3)
C50 B C32 112.8(3)
C44 B C38 110.8(3)
C50 B C38 106.7(3)
C32 B C38 109.3(3)

loop_
_geom_bond_atom_site_label_1
_geom_bond_atom_site_label_2
_geom_bond_distance
Os C19 2.120(4)
Os P2 2.3709(11)
Os P1 2.3716(10)
Os H01 1.588(10)
Os H02 1.570(10)
Os H03 1.568(10)
Os H04 1.571(10)
Os H05 1.579(10)
P1 C4 1.856(4)
P1 C1 1.857(4)
P1 C7 1.857(4)
P2 C13 1.854(4)
P2 C10 1.854(4)
P2 C16 1.855(4)
C1 C2 1.528(5)
C1 C3 1.531(5)
C1 H1 1.0000
C2 H2A 0.9800
C2 H2B 0.9800
C2 H2C 0.9800
C3 H3A 0.9800
C3 H3B 0.9800
C3 H3C 0.9800
C4 C6 1.527(5)
C4 C5 1.546(5)
C4 H4 1.0000
C5 H5A 0.9800
C5 H5B 0.9800
C5 H5C 0.9800
C6 H6A 0.9800
C6 H6B 0.9800
C6 H6C 0.9800
C7 C8 1.511(6)
C7 C9 1.532(5)
C7 H7 1.0000
C8 H8A 0.9800
C8 H8B 0.9800
C8 H8C 0.9800
C9 H9A 0.9800
C9 H9B 0.9800
C9 H9C 0.9800
C10 C11 1.524(5)
C10 C12 1.529(5)
C10 H10 1.0000
C11 H11A 0.9800
C11 H11B 0.9800
C11 H11C 0.9800
C12 H12A 0.9800
C12 H12B 0.9800
C12 H12C 0.9800
C13 C14 1.520(6)
C13 C15 1.528(6)
C13 H13 1.0000
C14 H14A 0.9800
C14 H14B 0.9800
C14 H14C 0.9800
C15 H15A 0.9800
C15 H15B 0.9800
C15 H15C 0.9800
C16 C18 1.516(6)
C16 C17 1.526(6)
C16 H16 1.0000
C17 H17A 0.9800
C17 H17B 0.9800
C17 H17C 0.9800
C18 H18A 0.9800
C18 H18B 0.9800
C18 H18C 0.9800
C19 C20 1.365(5)
C19 N1 1.422(5)
C20 N2 1.383(5)
C20 H20 0.86(4)
C21 N2 1.323(5)
C21 N1 1.333(5)
C21 H21 0.84(4)
C22 N1 1.465(5)
C22 H22A 0.9800
C22 H22B 0.9800
C22 H22C 0.9800
C23 C24 1.387(5)
C23 C30 1.394(5)
C23 N2 1.451(5)
C24 C26 1.395(5)
C24 C25 1.497(5)
C25 H25A 0.9800
C25 H25B 0.9800
C25 H25C 0.9800
C26 C27 1.380(6)
C26 H26 0.9500
C27 C29 1.391(6)
C27 C28 1.514(5)
C28 H28A 0.9800
C28 H28B 0.9800
C28 H28C 0.9800
C29 C30 1.380(5)
C29 H29 0.9500
C30 C31 1.499(5)
C31 H31A 0.9800
C31 H31B 0.9800
C31 H31C 0.9800
C32 C33 1.399(5)
C32 C37 1.400(5)
C32 B 1.652(6)
C33 C34 1.389(5)
C33 H33 0.9500
C34 C35 1.370(6)
C34 H34 0.9500
C35 C36 1.377(6)
C35 H35 0.9500
C36 C37 1.381(5)
C36 H36 0.9500
C37 H37 0.9500
C38 C43 1.392(5)
C38 C39 1.400(5)
C38 B 1.657(6)
C39 C40 1.392(6)
C39 H39 0.9500
C40 C41 1.365(6)
C40 H40 0.9500
C41 C42 1.381(6)
C41 H41 0.9500
C42 C43 1.384(5)
C42 H42 0.9500
C43 H43 0.9500
C44 C49 1.398(5)
C44 C45 1.404(5)
C44 B 1.645(5)
C45 C46 1.382(5)
C45 H45 0.9500
C46 C47 1.393(6)
C46 H46 0.9500
C47 C48 1.377(6)
C47 H47 0.9500
C48 C49 1.379(5)
C48 H48 0.9500
C49 H49 0.9500
C50 C51 1.394(5)
C50 C55 1.399(5)
C50 B 1.650(6)
C51 C52 1.388(5)
C51 H51 0.9500
C52 C53 1.368(5)
C52 H52 0.9500
C53 C54 1.380(5)
C53 H53 0.9500
C54 C55 1.396(5)
C54 H54 0.9500
C55 H55 0.9500
